data_2229262
loop_
_publ_author_name
'Koscielski, Lukasz A.'
'Ibers, James A.'

_publ_section_title
;
 Tetrayttrium(III) trisulfide disilicate
;
_journal_coeditor_code WM2440
_journal_issue 2
_journal_name_full 'Acta Crystallographica Section E'
_journal_page_first i16
_journal_paper_doi 10.1107/S1600536810054607
_journal_volume 67
_journal_year 2011
_chemical_formula_iupac 'Y4 S3 (Si2 O7)'
_chemical_formula_structural 'Y4 S3 (Si2 O7)'
_chemical_formula_sum 'O7 S3 Si2 Y4'
_chemical_formula_weight 620.00
_chemical_name_systematic
;
Tetrayttrium(III) trisulfide disilicate
;
_space_group_IT_number 141
_symmetry_cell_setting tetragonal
_symmetry_space_group_name_Hall '-I 4bd 2'
_symmetry_space_group_name_H-M 'I 41/a m d :2'
_atom_sites_solution_primary direct
_atom_sites_solution_secondary difmap
_audit_creation_method SHELXL-97
_cell_angle_alpha 90.00
_cell_angle_beta 90.00
_cell_angle_gamma 90.00
_cell_formula_units_Z 8
_cell_length_a 11.6706(16)
_cell_length_b 11.6706(16)
_cell_length_c 13.5873(19)
_cell_measurement_reflns_used 2730
_cell_measurement_temperature 100(2)
_cell_measurement_theta_max 27.63
_cell_measurement_theta_min 2.3
_cell_volume 1850.6(4)
_computing_cell_refinement '<i>SAINT</i> (Bruker, 2009)'
_computing_data_collection '<i>APEX2</i> (Bruker, 2009)'
_computing_data_reduction '<i>SAINT</i> (Bruker, 2009)'
_computing_molecular_graphics '<i>CrystalMaker</i> (Palmer, 2009)'
_computing_publication_material '<i>SHELXL97</i>(Sheldrick, 2008<i>b</i>)'
_computing_structure_refinement '<i>SHELXL97</i> (Sheldrick, 2008<i>b</i>)'
_computing_structure_solution '<i>SHELXS97</i> (Sheldrick, 2008<i>b</i>)'
_diffrn_ambient_temperature 100(2)
_diffrn_measured_fraction_theta_full 1.000
_diffrn_measured_fraction_theta_max 0.968
_diffrn_measurement_device_type 'Bruker APEXII CCD'
_diffrn_measurement_method \w
_diffrn_radiation_monochromator graphite
_diffrn_radiation_source 'fine-focus sealed tube'
_diffrn_radiation_type MoK\a
_diffrn_radiation_wavelength 0.71073
_diffrn_reflns_av_R_equivalents 0.0660
_diffrn_reflns_av_sigmaI/netI 0.0241
_diffrn_reflns_limit_h_max 15
_diffrn_reflns_limit_h_min -15
_diffrn_reflns_limit_k_max 15
_diffrn_reflns_limit_k_min -15
_diffrn_reflns_limit_l_max 18
_diffrn_reflns_limit_l_min -18
_diffrn_reflns_number 10831
_diffrn_reflns_theta_full 25.00
_diffrn_reflns_theta_max 29.21
_diffrn_reflns_theta_min 2.30
_exptl_absorpt_coefficient_mu 25.783
_exptl_absorpt_correction_T_max 0.2383
_exptl_absorpt_correction_T_min 0.1910
_exptl_absorpt_correction_type numerical
_exptl_absorpt_process_details
;
[face-indexed using <i>SADABS</i> (Sheldrick, 2008<i>a</i>)]
;
_exptl_crystal_colour colorless
_exptl_crystal_density_diffrn 4.451
_exptl_crystal_density_method 'not measured'
_exptl_crystal_description polyhedron
_exptl_crystal_F_000 2304
_exptl_crystal_size_max 0.10
_exptl_crystal_size_mid 0.08
_exptl_crystal_size_min 0.08
_refine_diff_density_max 0.614
_refine_diff_density_min -0.766
_refine_ls_extinction_coef 0.00065(7)
_refine_ls_extinction_expression Fc^*^=kFc[1+0.001xFc^2^\l^3^/sin(2\q)]^-1/4^
_refine_ls_extinction_method '<i>SHELXL97</i> (Sheldrick, 2008<i>a</i>)'
_refine_ls_goodness_of_fit_ref 1.245
_refine_ls_matrix_type full
_refine_ls_number_parameters 47
_refine_ls_number_reflns 668
_refine_ls_number_restraints 0
_refine_ls_restrained_S_all 1.245
_refine_ls_R_factor_all 0.0254
_refine_ls_R_factor_gt 0.0200
_refine_ls_shift/su_max 0.001
_refine_ls_shift/su_mean 0.000
_refine_ls_structure_factor_coef Fsqd
_refine_ls_weighting_details
;
calc w=[1/[\s^2^(Fo^2^)+(0.0199*Fo^2^)^2^]
;
_refine_ls_weighting_scheme calc
_refine_ls_wR_factor_gt 0.0438
_refine_ls_wR_factor_ref 0.0448
_reflns_number_gt 587
_reflns_number_total 668
_reflns_threshold_expression I>2\s(I)
_cod_data_source_file wm2440.cif
_cod_data_source_block I
_cod_original_sg_symbol_H-M 'I 41/a m d'
_cod_database_code 2229262
_cod_database_fobs_code 2229262

loop_
_symmetry_equiv_pos_as_xyz
'x, y, z'
'-x+1/2, -y, z+1/2'
'-y+1/4, x+3/4, z+1/4'
'y+1/4, -x+1/4, z+3/4'
'-x+1/2, y, -z+1/2'
'x, -y, -z'
'y+1/4, x+3/4, -z+1/4'
'-y+1/4, -x+1/4, -z+3/4'
'x+1/2, y+1/2, z+1/2'
'-x+1, -y+1/2, z+1'
'-y+3/4, x+5/4, z+3/4'
'y+3/4, -x+3/4, z+5/4'
'-x+1, y+1/2, -z+1'
'x+1/2, -y+1/2, -z+1/2'
'y+3/4, x+5/4, -z+3/4'
'-y+3/4, -x+3/4, -z+5/4'
'-x, -y, -z'
'x-1/2, y, -z-1/2'
'y-1/4, -x-3/4, -z-1/4'
'-y-1/4, x-1/4, -z-3/4'
'x-1/2, -y, z-1/2'
'-x, y, z'
'-y-1/4, -x-3/4, z-1/4'
'y-1/4, x-1/4, z-3/4'
'-x+1/2, -y+1/2, -z+1/2'
'x, y+1/2, -z'
'y+1/4, -x-1/4, -z+1/4'
'-y+1/4, x+1/4, -z-1/4'
'x, -y+1/2, z'
'-x+1/2, y+1/2, z+1/2'
'-y+1/4, -x-1/4, z+1/4'
'y+1/4, x+1/4, z-1/4'

loop_
_atom_site_type_symbol
_atom_site_label
_atom_site_fract_x
_atom_site_fract_y
_atom_site_fract_z
_atom_site_U_iso_or_equiv
_atom_site_adp_type
_atom_site_calc_flag
_atom_site_refinement_flags
_atom_site_occupancy
_atom_site_disorder_assembly
_atom_site_disorder_group
Y Y1 0.0000 0.01464(4) 0.34012(3) 0.00768(13) Uani d S 1 . .
Y Y2 0.17360(2) 0.42360(2) 0.8750 0.00517(13) Uani d S 1 . .
S S1 0.35327(9) 0.0000 0.0000 0.0096(2) Uani d S 1 . .
S S2 0.0000 0.2500 0.3750 0.0089(4) Uani d S 1 . .
S S3 0.0000 0.7500 0.1250 0.0052(4) Uani d S 1 . .
Si Si1 0.0000 0.12512(10) 0.09531(9) 0.0049(2) Uani d S 1 . .
O O1 0.12244(17) 0.10968(19) 0.04018(15) 0.0082(5) Uani d . 1 . .
O O2 0.0000 0.0169(2) 0.1724(2) 0.0062(6) Uani d S 1 . .
O O3 0.0000 0.2500 0.1475(3) 0.0110(10) Uani d S 1 . .

loop_
_atom_site_aniso_label
_atom_site_aniso_U_11
_atom_site_aniso_U_22
_atom_site_aniso_U_33
_atom_site_aniso_U_12
_atom_site_aniso_U_13
_atom_site_aniso_U_23
Y1 0.0078(2) 0.0087(2) 0.0065(2) 0.000 0.000 -0.00089(16)
Y2 0.00547(15) 0.00547(15) 0.0046(2) 0.00152(15) 0.00013(11) -0.00013(11)
S1 0.0059(5) 0.0152(6) 0.0077(6) 0.000 0.000 0.0041(4)
S2 0.0098(7) 0.0098(7) 0.0072(11) 0.000 0.000 0.000
S3 0.0048(6) 0.0048(6) 0.0062(10) 0.000 0.000 0.000
Si1 0.0055(6) 0.0041(5) 0.0050(6) 0.000 0.000 0.0006(4)
O1 0.0044(10) 0.0116(11) 0.0085(12) -0.0005(9) 0.0019(8) 0.0017(9)
O2 0.0036(14) 0.0048(14) 0.0103(18) 0.000 0.000 -0.0008(12)
O3 0.020(2) 0.007(2) 0.006(2) 0.000 0.000 0.000

loop_
_atom_type_symbol
_atom_type_description
_atom_type_scat_dispersion_real
_atom_type_scat_dispersion_imag
_atom_type_scat_source
O O 0.0106 0.0060 'International Tables Vol C Tables 4.2.6.8 and 6.1.1.4'
Si Si 0.0817 0.0704 'International Tables Vol C Tables 4.2.6.8 and 6.1.1.4'
S S 0.1246 0.1234 'International Tables Vol C Tables 4.2.6.8 and 6.1.1.4'
Y Y -2.7962 3.5667 'International Tables Vol C Tables 4.2.6.8 and 6.1.1.4'

loop_
_geom_angle_atom_site_label_1
_geom_angle_atom_site_label_2
_geom_angle_atom_site_label_3
_geom_angle_site_symmetry_1
_geom_angle_site_symmetry_3
_geom_angle
_geom_angle_publ_flag
O2 Y1 O1 . 24_556 74.24(7) ?
O2 Y1 O1 . 3_545 74.24(7) ?
O1 Y1 O1 24_556 3_545 84.81(11) ?
O2 Y1 S1 . 2 141.68(2) ?
O1 Y1 S1 24_556 2 126.41(5) ?
O1 Y1 S1 3_545 2 76.13(5) ?
O2 Y1 S1 . 18_556 141.68(2) ?
O1 Y1 S1 24_556 18_556 76.13(5) ?
O1 Y1 S1 3_545 18_556 126.41(5) ?
S1 Y1 S1 2 18_556 76.32(4) ?
O2 Y1 S2 . . 99.13(7) ?
O1 Y1 S2 24_556 . 136.14(5) ?
O1 Y1 S2 3_545 . 136.14(5) ?
S1 Y1 S2 2 . 85.841(11) ?
S1 Y1 S2 18_556 . 85.841(11) ?
O1 Y2 O1 28_556 29_556 145.57(11) ?
O1 Y2 O2 28_556 26_556 73.66(8) ?
O1 Y2 O2 29_556 26_556 96.72(8) ?
O1 Y2 O2 28_556 4 96.72(8) ?
O1 Y2 O2 29_556 4 73.66(8) ?
O2 Y2 O2 26_556 4 147.78(12) ?
O1 Y2 O1 28_556 26_556 127.80(7) ?
O1 Y2 O1 29_556 26_556 69.36(8) ?
O2 Y2 O1 26_556 26_556 62.05(8) ?
O2 Y2 O1 4 26_556 135.47(8) ?
O1 Y2 O1 28_556 32_556 69.36(8) ?
O1 Y2 O1 29_556 32_556 127.80(7) ?
O2 Y2 O1 26_556 32_556 135.47(8) ?
O2 Y2 O1 4 32_556 62.05(8) ?
O1 Y2 O1 26_556 32_556 127.78(9) ?
O1 Y2 S1 28_556 26_556 140.43(6) ?
O1 Y2 S1 29_556 26_556 70.68(5) ?
O2 Y2 S1 26_556 26_556 130.09(7) ?
O2 Y2 S1 4 26_556 76.63(6) ?
O1 Y2 S1 26_556 26_556 68.44(5) ?
O1 Y2 S1 32_556 26_556 73.32(5) ?
O1 Y2 S1 28_556 28_556 70.68(5) ?
O1 Y2 S1 29_556 28_556 140.43(6) ?
O2 Y2 S1 26_556 28_556 76.63(6) ?
O2 Y2 S1 4 28_556 130.09(7) ?
O1 Y2 S1 26_556 28_556 73.32(5) ?
O1 Y2 S1 32_556 28_556 68.44(5) ?
S1 Y2 S1 26_556 28_556 83.925(17) ?
O1 Y2 S3 28_556 17_566 72.79(6) ?
O1 Y2 S3 29_556 17_566 72.79(6) ?
O2 Y2 S3 26_556 17_566 73.89(6) ?
O2 Y2 S3 4 17_566 73.89(6) ?
O1 Y2 S3 26_556 17_566 116.11(5) ?
O1 Y2 S3 32_556 17_566 116.11(5) ?
S1 Y2 S3 26_556 17_566 138.038(9) ?
S1 Y2 S3 28_556 17_566 138.038(9) ?
Y1 S1 Y1 18_656 2_554 103.68(4) ?
Y1 S1 Y2 18_656 19_566 154.823(15) ?
Y1 S1 Y2 2_554 19_566 90.389(13) y
Y1 S1 Y2 18_656 26_546 90.389(13) ?
Y1 S1 Y2 2_554 26_546 154.823(15) ?
Y2 S1 Y2 19_566 26_546 84.90(3) ?
Y1 S2 Y1 28_556 19_566 160.421(18) ?
Y1 S2 Y1 28_556 10_454 91.657(3) ?
Y1 S2 Y1 19_566 10_454 91.657(3) ?
Y1 S2 Y1 28_556 . 91.657(3) ?
Y1 S2 Y1 19_566 . 91.657(3) ?
Y1 S2 Y1 10_454 . 160.420(18) ?
Y2 S3 Y2 26_556 17_566 180.0 ?
Y2 S3 Y2 26_556 12_453 90.0 ?
Y2 S3 Y2 17_566 12_453 90.0 ?
Y2 S3 Y2 26_556 3_554 90.0 ?
Y2 S3 Y2 17_566 3_554 90.0 ?
Y2 S3 Y2 12_453 3_554 180.0 ?
O3 Si1 O1 . . 107.56(10) ?
O3 Si1 O1 . 22 107.56(10) ?
O1 Si1 O1 . 22 123.34(16) ?
O3 Si1 O2 . . 114.39(18) ?
O1 Si1 O2 . . 102.07(10) ?
O1 Si1 O2 22 . 102.07(10) ?
Si1 O1 Y2 . 19_566 132.95(12) ?
Si1 O1 Y1 . 4_554 113.44(11) ?
Y2 O1 Y1 19_566 4_554 101.79(7) ?
Si1 O1 Y2 . 26_546 95.33(10) ?
Y2 O1 Y2 19_566 26_546 103.46(8) ?
Y1 O1 Y2 4_554 26_546 106.88(8) y
Si1 O2 Y1 . . 130.32(16) ?
Si1 O2 Y2 . 3_544 100.30(9) ?
Y1 O2 Y2 . 3_544 105.32(8) ?
Si1 O2 Y2 . 26_546 100.30(9) ?
Y1 O2 Y2 . 26_546 105.32(8) ?
Y2 O2 Y2 3_544 26_546 116.05(12) ?
Si1 O3 Si1 10_454 . 128.1(3) y

loop_
_geom_bond_atom_site_label_1
_geom_bond_atom_site_label_2
_geom_bond_site_symmetry_2
_geom_bond_distance
_geom_bond_publ_flag
Y1 O2 . 2.279(3) y
Y1 O1 24_556 2.428(2) y
Y1 O1 3_545 2.428(2) ?
Y1 S1 2 2.7714(8) y
Y1 S1 18_556 2.7714(8) ?
Y1 S2 . 2.7874(6) y
Y1 Si1 12_444 3.4158(8) ?
Y1 Si1 3_545 3.4158(8) ?
Y1 Y2 3_544 3.7117(5) ?
Y1 Y2 26_546 3.7117(5) ?
Y1 Y2 9_444 3.9830(6) ?
Y1 Y2 20_657 3.9830(6) ?
Y2 O1 28_556 2.355(2) y
Y2 O1 29_556 2.355(2) ?
Y2 O2 26_556 2.3884(15) y
Y2 O2 4 2.3884(15) ?
Y2 O1 26_556 2.530(2) y
Y2 O1 32_556 2.530(2) ?
Y2 S1 26_556 2.8419(9) y
Y2 S1 28_556 2.8419(9) ?
Y2 S3 17_566 2.8652(6) y
Y2 Si1 4 3.1303(10) ?
Y2 Si1 26_556 3.1303(10) ?
Y2 Y1 26_556 3.7117(5) ?
S1 Y1 18_656 2.7714(8) ?
S1 Y1 2_554 2.7714(8) ?
S1 Y2 19_566 2.8420(9) ?
S1 Y2 26_546 2.8420(9) ?
S2 Y1 28_556 2.7874(6) ?
S2 Y1 19_566 2.7874(6) ?
S2 Y1 10_454 2.7874(6) ?
S3 Y2 26_556 2.8652(5) ?
S3 Y2 17_566 2.8652(6) ?
S3 Y2 12_453 2.8652(6) ?
S3 Y2 3_554 2.8652(5) ?
Si1 O3 . 1.621(2) y
Si1 O1 . 1.623(2) y
Si1 O1 22 1.623(2) ?
Si1 O2 . 1.641(3) y
Si1 Y2 3_544 3.1303(10) ?
Si1 Y2 26_546 3.1303(10) ?
Si1 Y1 4_554 3.4158(8) ?
Si1 Y1 11_444 3.4158(8) ?
O1 Y2 19_566 2.355(2) ?
O1 Y1 4_554 2.428(2) ?
O1 Y2 26_546 2.530(2) ?
O2 Y2 3_544 2.3884(15) ?
O2 Y2 26_546 2.3884(15) ?
O3 Si1 10_454 1.621(2) ?
